data_4126137
loop_
_publ_author_name
'Leigh, David A.'
'Marcos, Vanesa'
'Nalbantoglu, Tugrul'
'Vitorica-Yrezabal, I\~nigo J'
'Yasar, F. Tuba'
'Zhu, Xiaokang'

_publ_section_title
;
 Pyridyl-Acyl Hydrazone Rotaxanes and Molecular Shuttles.
;
_journal_issue 20
_journal_name_full 'Journal of the American Chemical Society'
_journal_page_first 7104
_journal_page_last 7109
_journal_paper_doi 10.1021/jacs.7b03307
_journal_volume 139
_journal_year 2017
_chemical_formula_moiety 'C43 H39 N3 O3, H2 O, C32 H28 N4 O4, 0.5(C2 H3 N), 0.5(C2 N), 0.5(O)'
_chemical_formula_sum 'C77 H74.5 N8 O8.5'
_chemical_formula_weight 1247.94
_space_group_crystal_system monoclinic
_space_group_IT_number 15
_space_group_name_Hall '-C 2yc'
_space_group_name_H-M_alt 'C 1 2/c 1'
_symmetry_space_group_name_Hall '-C 2yc'
_symmetry_space_group_name_H-M 'C 1 2/c 1'
_atom_sites_solution_hydrogens mixed
_atom_sites_solution_primary direct
_audit_creation_date 2016-07-27
_audit_creation_method
;
Olex2 1.2
(compiled 2016.02.19 svn.r3266 for OlexSys, GUI svn.r5155)
;
_cell_angle_alpha 90
_cell_angle_beta 91.094(4)
_cell_angle_gamma 90
_cell_formula_units_Z 8
_cell_length_a 18.5033(9)
_cell_length_b 10.5908(5)
_cell_length_c 68.072(2)
_cell_measurement_reflns_used 12114
_cell_measurement_temperature 100(2)
_cell_measurement_theta_max 73.9970
_cell_measurement_theta_min 2.6070
_cell_volume 13337.3(10)
_computing_cell_refinement
;
CrysAlisPro, Agilent Technologies,
Version 1.171.37.33 (release 27-03-2014 CrysAlis171 .NET)
(compiled Mar 27 2014,17:12:48)
;
_computing_data_collection
;
CrysAlisPro, Agilent Technologies,
Version 1.171.37.33 (release 27-03-2014 CrysAlis171 .NET)
(compiled Mar 27 2014,17:12:48)
;
_computing_data_reduction
;
CrysAlisPro, Agilent Technologies,
Version 1.171.37.33 (release 27-03-2014 CrysAlis171 .NET)
(compiled Mar 27 2014,17:12:48)
;
_computing_molecular_graphics 'Olex2 (Dolomanov et al., 2009)'
_computing_publication_material 'Olex2 (Dolomanov et al., 2009)'
_computing_structure_refinement 'ShelXL (Sheldrick, 2015)'
_computing_structure_solution 'ShelXS (Sheldrick, 2008)'
_diffrn_ambient_temperature 100.15
_diffrn_detector 'CCD plate'
_diffrn_measured_fraction_theta_full 0.994
_diffrn_measured_fraction_theta_max 0.993
_diffrn_measurement_details
;
#__ type_ start__ end____ width___ exp.time_
  1 omega  -78.34   79.16   1.5000   10.0000
omega____ theta____ kappa____ phi______ frames
    -      -50.0000   73.8672  -30.7909 105

#__ type_ start__ end____ width___ exp.time_
  2 omega   81.49  256.99   1.5000   55.0000
omega____ theta____ kappa____ phi______ frames
    -      110.0000   73.8672  139.2102 117

#__ type_ start__ end____ width___ exp.time_
  3 omega   81.21  267.21   1.5000   55.0000
omega____ theta____ kappa____ phi______ frames
    -      110.0000   73.8672  -40.7898 124

#__ type_ start__ end____ width___ exp.time_
  4 phi   -152.71  142.67   1.4994   55.0000
omega____ theta____ kappa____ phi______ frames
 111.1696  110.5000   73.8672     -     197

#__ type_ start__ end____ width___ exp.time_
  5 omega   81.89  255.89   1.5000   55.0000
omega____ theta____ kappa____ phi______ frames
    -      110.0000   73.8672 -130.7898 116

#__ type_ start__ end____ width___ exp.time_
  6 phi     10.95  318.32   1.4994   10.0000
omega____ theta____ kappa____ phi______ frames
  51.5496  -40.0000   73.8672     -     205

#__ type_ start__ end____ width___ exp.time_
  7 omega  106.95  229.95   1.5000   55.0000
omega____ theta____ kappa____ phi______ frames
    -      110.0000   73.8672   74.2103 82

#__ type_ start__ end____ width___ exp.time_
  8 omega  104.54  250.04   1.5000   55.0000
omega____ theta____ kappa____ phi______ frames
    -      113.0000   73.8672  174.2094 97

#__ type_ start__ end____ width___ exp.time_
  9 omega  108.45  222.45   1.5000   55.0000
omega____ theta____ kappa____ phi______ frames
    -      113.0000   73.8672   24.2100 76

#__ type_ start__ end____ width___ exp.time_
 10 omega  -97.83  -13.84   1.4998   20.0000
omega____ theta____ kappa____ phi______ frames
    -      -70.0000   73.8672  159.2100 56

#__ type_ start__ end____ width___ exp.time_
 11 omega  -34.79  113.71   1.5000   10.0000
omega____ theta____ kappa____ phi______ frames
    -      -45.0000   73.8672    9.2088 99

#__ type_ start__ end____ width___ exp.time_
 12 omega  -57.76   21.74   1.5000   10.0000
omega____ theta____ kappa____ phi______ frames
    -      -30.0000   73.8672 -160.7903 53

#__ type_ start__ end____ width___ exp.time_
 13 omega  151.71  237.21   1.5000   20.0000
omega____ theta____ kappa____ phi______ frames
    -       80.0000   73.8672 -145.7909 57
;
_diffrn_measurement_device 'abstract diffractometer'
_diffrn_measurement_device_type 'Saxi-CrysAlisPro-abstract goniometer imported SAXI images'
_diffrn_measurement_method '\w and \p scans'
_diffrn_orient_matrix_UB_11 -0.0069417000
_diffrn_orient_matrix_UB_12 0.0501953000
_diffrn_orient_matrix_UB_13 -0.0211867000
_diffrn_orient_matrix_UB_21 0.0182250000
_diffrn_orient_matrix_UB_22 0.1340373000
_diffrn_orient_matrix_UB_23 0.0073617000
_diffrn_orient_matrix_UB_31 0.0809604000
_diffrn_orient_matrix_UB_32 -0.0260755000
_diffrn_orient_matrix_UB_33 -0.0030214000
_diffrn_radiation_monochromator graphite
_diffrn_radiation_probe x-ray
_diffrn_radiation_type CuK\a
_diffrn_radiation_wavelength 1.54184
_diffrn_reflns_av_R_equivalents 0.0611
_diffrn_reflns_av_unetI/netI 0.0424
_diffrn_reflns_Laue_measured_fraction_full 0.994
_diffrn_reflns_Laue_measured_fraction_max 0.993
_diffrn_reflns_limit_h_max 22
_diffrn_reflns_limit_h_min -19
_diffrn_reflns_limit_k_max 13
_diffrn_reflns_limit_k_min -13
_diffrn_reflns_limit_l_max 84
_diffrn_reflns_limit_l_min -84
_diffrn_reflns_number 58024
_diffrn_reflns_point_group_measured_fraction_full 0.994
_diffrn_reflns_point_group_measured_fraction_max 0.993
_diffrn_reflns_theta_full 67.684
_diffrn_reflns_theta_max 68.247
_diffrn_reflns_theta_min 2.597
_diffrn_source 'Enhance (Cu) X-ray Source'
_exptl_absorpt_coefficient_mu 0.656
_exptl_absorpt_correction_T_max 1.00000
_exptl_absorpt_correction_T_min 0.63035
_exptl_absorpt_correction_type multi-scan
_exptl_absorpt_process_details
;
CrysAlisPro, Agilent Technologies,
Version 1.171.37.33 (release 27-03-2014 CrysAlis171 .NET)
(compiled Mar 27 2014,17:12:48)
Empirical absorption correction using spherical harmonics,
 implemented in SCALE3 ABSPACK scaling algorithm.
;
_exptl_crystal_colour 'clear light colourless'
_exptl_crystal_colour_lustre clear
_exptl_crystal_colour_modifier light
_exptl_crystal_colour_primary colourless
_exptl_crystal_density_diffrn 1.243
_exptl_crystal_description needle
_exptl_crystal_F_000 5284
_exptl_crystal_size_max 0.23
_exptl_crystal_size_mid 0.05
_exptl_crystal_size_min 0.05
_refine_diff_density_max 0.778
_refine_diff_density_min -0.759
_refine_diff_density_rms 0.075
_refine_ls_extinction_method none
_refine_ls_goodness_of_fit_ref 1.044
_refine_ls_hydrogen_treatment constr
_refine_ls_matrix_type full
_refine_ls_number_parameters 1042
_refine_ls_number_reflns 12116
_refine_ls_number_restraints 753
_refine_ls_restrained_S_all 1.072
_refine_ls_R_factor_all 0.1161
_refine_ls_R_factor_gt 0.0921
_refine_ls_shift/su_max 0.001
_refine_ls_shift/su_mean 0.000
_refine_ls_structure_factor_coef Fsqd
_refine_ls_weighting_details 'w=1/[\s^2^(Fo^2^)+(0.1410P)^2^+39.3971P] where P=(Fo^2^+2Fc^2^)/3'
_refine_ls_weighting_scheme calc
_refine_ls_wR_factor_gt 0.2452
_refine_ls_wR_factor_ref 0.2641
_reflns_Friedel_coverage 0.000
_reflns_number_gt 9165
_reflns_number_total 12116
_reflns_threshold_expression 'I > 2\s(I)'
_cod_data_source_file ja7b03307_si_002.cif
_cod_data_source_block xdl36
_cod_original_cell_volume 13337.2(9)
_cod_original_formula_sum 'C77 H74.50 N8 O8.50'
_cod_database_code 4126137
_shelxl_version_number 2014/6
_shelx_space_group_comment
;
The symmetry employed for this shelxl refinement is uniquely defined
by the following loop, which should always be used as a source of
symmetry information in preference to the above space-group names.
They are only intended as comments.
;
_reflns_odcompleteness_completeness 96.44
_reflns_odcompleteness_iscentric 1
_reflns_odcompleteness_theta 74.40
_olex2_refinement_description
;
1. Fixed Uiso
 At 1.2 times of:
  All C(H) groups, All C(H,H) groups, All C(H,H,H,H) groups, All N(H) groups
 At 1.5 times of:
  All C(H,H,H) groups, All O(H,H) groups
2. Restrained distances
 C115-C116
 1.54 with sigma of 0.02
 C120-C119
 1.54 with sigma of 0.02
 N118-C119
 1.2 with sigma of 0.02
 N117-C116
 1.2 with sigma of 0.02
 N83-C81 \\sim N113-C111 \\sim N72-C73
 with sigma of 0.02
 C111-C107 \\sim C81-C79 \\sim C73-C105 \\sim C75-C73
 with sigma of 0.02
3. Uiso/Uaniso restraints and constraints
C41 \\sim C39 \\sim C38 \\sim C43 \\sim C40 \\sim C42 \\sim C44 \\sim C45 \\sim
C42 \\sim C46 \\sim C48 \\sim C49 \\sim C47 \\sim C62 \\sim C61 \\sim C60 \\sim
C59 \\sim C64 \\sim C54 \\sim C53 \\sim C58 \\sim C57 \\sim C56 \\sim C55 \\sim
C8 \\sim C9 \\sim C10 \\sim C11 \\sim C12 \\sim C13 \\sim C1 \\sim C6 \\sim C2
\\sim C5 \\sim C3 \\sim C4: within 1.7A with sigma of 0.002 and sigma for
terminal atoms of 0.004
C105 \\sim C75 \\sim C110 \\sim C76 \\sim C77 \\sim C109 \\sim C108 \\sim C78
\\sim C79 \\sim C107 \\sim C106 \\sim C80 \\sim C111 \\sim C81 \\sim O112 \\sim
O82 \\sim N83 \\sim N113: within 1.7A with sigma of 0.02 and sigma for terminal
atoms of 0.04
O0AA \\sim O1: within 2A with sigma of 0.001 and sigma for terminal atoms of
0.002
Uanis(O0AA) \\sim Ueq: with sigma of 0.1 and sigma for terminal atoms of 0.2
Uanis(O1) \\sim Ueq: with sigma of 0.02 and sigma for terminal atoms of 0.04
Uanis(O0AA) = Uanis(O1)
4. Rigid body (RIGU) restrains
 N117, C116, C115
 with sigma for 1-2 distances of 0.002 and sigma for 1-3 distances of 0.002
 C41, C42, C43, C38, C39, C40, C37, C36, C35, C44, C45, C46, C47, C48, C49
 with sigma for 1-2 distances of 0.004 and sigma for 1-3 distances of 0.004
 C63, C62, C61, C60, C59, C64, C52, C53
 with sigma for 1-2 distances of 0.004 and sigma for 1-3 distances of 0.004
 C105, C73, N72, C110, C109, C108, C107, C106, C111, O112, N113
 with sigma for 1-2 distances of 0.004 and sigma for 1-3 distances of 0.004
5. Others
 Sof(C35)=Sof(H35A)=Sof(H35B)=Sof(C49)=Sof(H49)=Sof(C36)=Sof(H36A)=Sof(H36B)=
 Sof(C44)=Sof(C48)=Sof(H48)=Sof(C46)=Sof(H46)=Sof(C47)=Sof(H47)=Sof(C39)=
 Sof(H39)=Sof(C38)=Sof(C43)=Sof(H43)=Sof(C42)=Sof(H42)=Sof(C41)=Sof(H41)=
 Sof(C40)=Sof(H40)=Sof(C45)=Sof(H45)=Sof(C37)=Sof(H37)=1-FVAR(1)
 Sof(O1)=0.5*(1-FVAR(2))
 Sof(O0AA)=0.5*FVAR(2)
 Sof(C50)=Sof(H50A)=Sof(H50B)=Sof(C52)=Sof(H52)=Sof(C58)=Sof(H58)=Sof(C56)=
 Sof(H56)=Sof(C53)=Sof(C51)=Sof(H51A)=Sof(H51B)=Sof(C55)=Sof(H55)=Sof(C54)=
 Sof(H54)=Sof(C57)=Sof(H57)=Sof(C63)=Sof(H63)=Sof(C62)=Sof(H62)=Sof(C61)=
 Sof(H61)=Sof(C60)=Sof(H60)=Sof(C59)=Sof(C64)=Sof(H64)=FVAR(1)
 Sof(H84C)=Sof(H84D)=Sof(C75)=Sof(C80)=Sof(H80)=Sof(C79)=Sof(C78)=Sof(H78)=
 Sof(C77)=Sof(H77)=Sof(C76)=Sof(H76)=Sof(C81)=Sof(O82)=Sof(N83)=Sof(H83)=1-
 FVAR(2)
 Sof(N113)=Sof(H113)=Sof(C106)=Sof(H106)=Sof(C105)=Sof(C110)=Sof(H110)=
 Sof(C109)=Sof(H109)=Sof(C108)=Sof(H108)=Sof(C107)=Sof(H84A)=Sof(H84B)=
 Sof(O112)=Sof(C111)=FVAR(2)
 Fixed Sof: C119(0.5) C120(0.5) H12A(0.5) H12B(0.5) H12C(0.5) C116(0.5)
 N117(0.5)
6.a Free rotating group:
 O114(H11A,H11B)
6.b Ternary CH refined with riding coordinates:
 C7(H7), C52(H52), C37(H37)
6.c Secondary CH2 refined with riding coordinates:
 C14(H14A,H14B), C15(H15A,H15B), C104(H10A,H10B), C71(H71A,H71B), C91(H91A,
 H91B), C84(H84A,H84B), C84(H84C,H84D), C50(H50A,H50B), C35(H35A,H35B),
 C36(H36A,H36B), C51(H51A,H51B)
6.d Me refined with riding coordinates:
 C120(H12A,H12B,H12C)
6.e Aromatic/amide H refined with riding coordinates:
 N25(H25), N103(H103), C22(H22), N72(H72), N92(H92), C19(H19), C27(H27),
 C21(H21), C29(H29), C18(H18), C69(H69), C66(H66), C32(H32), C70(H70), C4(H4),
 C67(H67), C30(H30), C96(H96), N113(H113), C6(H6), C87(H87), C3(H3), C2(H2),
 C100(H100), C98(H98), C106(H106), C110(H110), C109(H109), C108(H108), C13(H13),
  C89(H89), C5(H5), C86(H86), C99(H99), C90(H90), C9(H9), C10(H10), C12(H12),
 C11(H11), C58(H58), C49(H49), C56(H56), C48(H48), C55(H55), C54(H54), C46(H46),
  C47(H47), C57(H57), C39(H39), C43(H43), C42(H42), C41(H41), C40(H40),
 C45(H45), C63(H63), C62(H62), C61(H61), C60(H60), C64(H64), C80(H80), C78(H78),
  C77(H77), C76(H76), N83(H83)
6.f Fitted hexagon refined as free rotating group:
 C106(C105,C110,C109,C108,C107), C39(C38,C43,C42,C41,C40), C63(C62,C61,C60,C59,
 C64), C75(C80,C79,C78,C77,C76)
;
_olex2_submission_special_instructions 'No special instructions were received'

loop_
_space_group_symop_operation_xyz
'x, y, z'
'-x, y, -z+1/2'
'x+1/2, y+1/2, z'
'-x+1/2, y+1/2, -z+1/2'
'-x, -y, -z'
'x, -y, z-1/2'
'-x+1/2, -y+1/2, -z'
'x+1/2, -y+1/2, z-1/2'

loop_
_atom_site_label
_atom_site_type_symbol
_atom_site_fract_x
_atom_site_fract_y
_atom_site_fract_z
_atom_site_U_iso_or_equiv
_atom_site_adp_type
_atom_site_occupancy
_atom_site_site_symmetry_order
_atom_site_calc_flag
_atom_site_refinement_flags_posn
_atom_site_refinement_flags_adp
_atom_site_refinement_flags_occupancy
_atom_site_disorder_assembly
_atom_site_disorder_group
O16 O 0.07118(12) 0.1653(2) 0.22913(3) 0.0301(5) Uani 1 1 d . . . . .
O24 O -0.17517(12) 0.2367(2) 0.16487(3) 0.0327(5) Uani 1 1 d . . . . .
N26 N -0.12586(15) 0.2848(3) 0.12900(4) 0.0279(6) Uani 1 1 d . . . . .
O114 O 0.07427(13) 0.2615(2) 0.13590(3) 0.0346(5) Uani 1 1 d . . . . .
H11A H 0.1033 0.2166 0.1427 0.052 Uiso 1 1 d G . . . .
H11B H 0.0869 0.3386 0.1367 0.052 Uiso 1 1 d G . . . .
N25 N -0.07969(15) 0.2702(2) 0.14506(4) 0.0259(6) Uani 1 1 d . . . . .
H25 H -0.0326 0.2778 0.1439 0.031 Uiso 1 1 calc R . . . .
O102 O -0.39675(14) 0.0075(2) 0.14852(4) 0.0408(6) Uani 1 1 d . . . . .
C17 C 0.03197(17) 0.1884(3) 0.21229(4) 0.0249(6) Uani 1 1 d . . . . .
C20 C -0.05699(17) 0.2238(3) 0.17927(4) 0.0246(6) Uani 1 1 d . . . . .
N33 N -0.09907(16) 0.3479(3) 0.07852(4) 0.0335(6) Uani 1 1 d . . . . .
N103 N -0.28524(16) 0.0778(3) 0.14163(4) 0.0340(6) Uani 1 1 d . . . . .
H103 H -0.2532 0.1386 0.1432 0.041 Uiso 1 1 calc R . . . .
C22 C 0.05248(17) 0.2726(3) 0.19766(4) 0.0256(6) Uani 1 1 d . . . . .
H22 H 0.0965 0.3184 0.1989 0.031 Uiso 1 1 calc R . . . .
O34 O -0.24268(16) 0.3717(3) 0.04212(4) 0.0504(7) Uani 1 1 d . . . . .
O94 O -0.31771(15) 0.6603(3) 0.15978(4) 0.0489(7) Uani 1 1 d . . . . .
N72 N 0.07171(17) 0.0562(3) 0.10522(5) 0.0411(7) Uani 1 1 d D U . . .
H72 H 0.0732 0.1299 0.1112 0.049 Uiso 1 1 calc R . . . .
N92 N -0.22371(18) 0.5247(3) 0.15697(5) 0.0462(8) Uani 1 1 d . . . . .
H92 H -0.2107 0.4449 0.1564 0.055 Uiso 1 1 calc R . . . .
C19 C -0.07716(17) 0.1407(3) 0.19419(5) 0.0280(7) Uani 1 1 d . . . . .
H19 H -0.1217 0.0962 0.1931 0.034 Uiso 1 1 calc R . . . .
C28 C -0.13686(18) 0.3153(3) 0.09440(4) 0.0279(7) Uani 1 1 d . . . . .
C27 C -0.09407(18) 0.3011(3) 0.11263(5) 0.0281(7) Uani 1 1 d . . . . .
H27 H -0.0428 0.3040 0.1123 0.034 Uiso 1 1 calc R . . . .
C21 C 0.00795(17) 0.2888(3) 0.18119(4) 0.0250(6) Uani 1 1 d . . . . .
H21 H 0.0221 0.3451 0.1711 0.030 Uiso 1 1 calc R . . . .
C29 C -0.21049(19) 0.2936(3) 0.09347(5) 0.0322(7) Uani 1 1 d . . . . .
H29 H -0.2352 0.2665 0.1048 0.039 Uiso 1 1 calc R . . . .
O74 O 0.09457(19) -0.0512(3) 0.07712(5) 0.0616(9) Uani 1 1 d . . . . .
C18 C -0.03297(17) 0.1229(3) 0.21045(5) 0.0293(7) Uani 1 1 d . . . . .
H18 H -0.0469 0.0657 0.2204 0.035 Uiso 1 1 calc R . . . .
C14 C 0.17291(18) 0.1830(3) 0.25086(5) 0.0296(7) Uani 1 1 d . . . . .
H14A H 0.1392 0.2044 0.2615 0.035 Uiso 1 1 calc R . . . .
H14B H 0.2186 0.2292 0.2534 0.035 Uiso 1 1 calc R . . . .
C23 C -0.10904(17) 0.2441(3) 0.16259(4) 0.0255(6) Uani 1 1 d . . . . .
C69 C -0.0876(2) -0.0250(4) 0.10401(5) 0.0379(8) Uani 1 1 d . . . . .
H69 H -0.0713 -0.0160 0.0909 0.045 Uiso 1 1 calc R . . . .
C1 C 0.21026(18) -0.0066(3) 0.27178(5) 0.0305(6) Uani 1 1 d . U . . .
C66 C -0.1364(2) -0.0484(3) 0.14204(5) 0.0361(8) Uani 1 1 d . . . . .
H66 H -0.1528 -0.0559 0.1551 0.043 Uiso 1 1 calc R . . . .
C65 C -0.1859(2) -0.0346(3) 0.12666(5) 0.0336(7) Uani 1 1 d . . . . .
C31 C -0.2094(2) 0.3497(4) 0.05972(5) 0.0344(8) Uani 1 1 d . . . . .
C32 C -0.1350(2) 0.3659(4) 0.06160(5) 0.0355(8) Uani 1 1 d . . . . .
H32 H -0.1088 0.3907 0.0504 0.043 Uiso 1 1 calc R . . . .
C70 C -0.1611(2) -0.0221(3) 0.10765(5) 0.0369(8) Uani 1 1 d . . . . .
H70 H -0.1947 -0.0116 0.0971 0.044 Uiso 1 1 calc R . . . .
C15 C 0.14054(17) 0.2267(3) 0.23134(5) 0.0286(7) Uani 1 1 d . . . . .
H15A H 0.1346 0.3196 0.2313 0.034 Uiso 1 1 calc R . . . .
H15B H 0.1724 0.2028 0.2204 0.034 Uiso 1 1 calc R . . . .
C101 C -0.35055(19) 0.0914(3) 0.14918(5) 0.0331(7) Uani 1 1 d . . . . .
C4 C 0.2536(2) -0.1034(4) 0.30858(5) 0.0381(6) Uani 1 1 d . U . . .
H4 H 0.2685 -0.1360 0.3210 0.046 Uiso 1 1 calc R . . . .
C67 C -0.0629(2) -0.0511(3) 0.13840(5) 0.0374(8) Uani 1 1 d . . . . .
H67 H -0.0294 -0.0602 0.1491 0.045 Uiso 1 1 calc R . . . .
C68 C -0.0375(2) -0.0408(3) 0.11933(5) 0.0356(8) Uani 1 1 d . . . . .
C7 C 0.18810(19) 0.0408(3) 0.25140(5) 0.0293(7) Uani 1 1 d . . . . .
H7 H 0.1418 -0.0026 0.2477 0.035 Uiso 1 1 calc R . . . .
C30 C -0.2479(2) 0.3115(4) 0.07599(5) 0.0367(8) Uani 1 1 d . . . . .
H30 H -0.2987 0.2981 0.0751 0.044 Uiso 1 1 calc R . . . .
C104 C -0.2655(2) -0.0355(4) 0.13088(6) 0.0391(8) Uani 1 1 d . . . . .
H10A H -0.2936 -0.0396 0.1184 0.047 Uiso 1 1 calc R . . . .
H10B H -0.2773 -0.1112 0.1387 0.047 Uiso 1 1 calc R . . . .
C96 C -0.32680(19) 0.3239(3) 0.15396(5) 0.0352(8) Uani 1 1 d . . . . .
H96 H -0.2895 0.3184 0.1446 0.042 Uiso 1 1 calc R . . . .
N113 N 0.0199(9) 0.508(2) 0.0759(4) 0.042(3) Uani 0.362(19) 1 d D U . A 1
H113 H 0.0008 0.4398 0.0707 0.051 Uiso 0.362(19) 1 calc R . . A 1
C8 C 0.2426(2) 0.0045(4) 0.23600(5) 0.0406(7) Uani 1 1 d . U . . .
C6 C 0.1859(2) -0.1231(4) 0.27826(5) 0.0362(6) Uani 1 1 d . U . . .
H6 H 0.1540 -0.1709 0.2701 0.043 Uiso 1 1 calc R . . . .
C87 C -0.0559(2) 0.6013(4) 0.13518(7) 0.0483(10) Uani 1 1 d . . . . .
H87 H -0.0295 0.5854 0.1470 0.058 Uiso 1 1 calc R . . . .
C95 C -0.3409(2) 0.4389(4) 0.16288(5) 0.0392(9) Uani 1 1 d . . . . .
C3 C 0.2780(2) 0.0125(4) 0.30235(5) 0.0381(6) Uani 1 1 d . U . . .
H3 H 0.3099 0.0600 0.3106 0.046 Uiso 1 1 calc R . . . .
C2 C 0.25662(19) 0.0609(4) 0.28415(5) 0.0341(6) Uani 1 1 d . U . . .
H2 H 0.2740 0.1411 0.2801 0.041 Uiso 1 1 calc R . . . .
C100 C -0.3975(2) 0.4485(4) 0.17588(6) 0.0465(10) Uani 1 1 d . . . . .
H100 H -0.4087 0.5278 0.1816 0.056 Uiso 1 1 calc R . . . .
C88 C -0.1306(2) 0.6188(4) 0.13570(7) 0.0470(10) Uani 1 1 d . . . . .
C97 C -0.3662(2) 0.2169(4) 0.15846(5) 0.0367(8) Uani 1 1 d . . . . .
C93 C -0.2941(2) 0.5512(4) 0.15950(6) 0.0414(9) Uani 1 1 d . . . . .
C98 C -0.4220(2) 0.2263(4) 0.17193(6) 0.0441(9) Uani 1 1 d . . . . .
H98 H -0.4494 0.1538 0.1752 0.053 Uiso 1 1 calc R . . . .
C106 C 0.0940(9) 0.2894(16) 0.0850(3) 0.048(3) Uani 0.362(19) 1 d . U . A 1
H106 H 0.0496 0.2895 0.0918 0.058 Uiso 0.362(19) 1 calc R . . A 1
C105 C 0.1288(11) 0.1760(13) 0.0812(3) 0.043(3) Uani 0.362(19) 1 d DG U . A 1
C110 C 0.1938(10) 0.1758(13) 0.0713(3) 0.058(3) Uani 0.362(19) 1 d G U . A 1
H110 H 0.2176 0.0983 0.0687 0.070 Uiso 0.362(19) 1 calc R . . A 1
C109 C 0.2241(7) 0.2891(16) 0.0653(2) 0.059(3) Uani 0.362(19) 1 d G U . A 1
H109 H 0.2686 0.2890 0.0585 0.071 Uiso 0.362(19) 1 calc R . . A 1
C108 C 0.1894(8) 0.4026(13) 0.0691(2) 0.054(3) Uani 0.362(19) 1 d G U . A 1
H108 H 0.2101 0.4800 0.0650 0.065 Uiso 0.362(19) 1 calc R . . A 1
C107 C 0.1243(8) 0.4027(13) 0.0790(3) 0.051(3) Uani 0.362(19) 1 d DG U . A 1
C71 C 0.0421(2) -0.0513(4) 0.11561(6) 0.0433(9) Uani 1 1 d . . . . .
H71A H 0.0682 -0.0605 0.1284 0.052 Uiso 1 1 calc R . . . .
H71B H 0.0509 -0.1287 0.1079 0.052 Uiso 1 1 calc R . . . .
C13 C 0.2227(3) -0.0702(4) 0.22003(5) 0.0472(7) Uani 1 1 d . U . . .
H13 H 0.1744 -0.1000 0.2188 0.057 Uiso 1 1 calc R . . . .
C91 C -0.1679(2) 0.6203(4) 0.15506(7) 0.0529(11) Uani 1 1 d . . . . .
H91A H -0.1313 0.6081 0.1657 0.064 Uiso 1 1 calc R . . . .
H91B H -0.1900 0.7045 0.1569 0.064 Uiso 1 1 calc R . . . .
C89 C -0.1676(3) 0.6402(4) 0.11798(8) 0.0571(13) Uani 1 1 d . . . . .
H89 H -0.2185 0.6514 0.1180 0.068 Uiso 1 1 calc R . . . .
C5 C 0.2070(2) -0.1717(4) 0.29652(5) 0.0395(6) Uani 1 1 d . U . . .
H5 H 0.1895 -0.2515 0.3007 0.047 Uiso 1 1 calc R . . . .
C86 C -0.0203(3) 0.6068(4) 0.11774(7) 0.0501(10) Uani 1 1 d . . . . .
H86 H 0.0305 0.5938 0.1177 0.060 Uiso 1 1 calc R . . . .
C85 C -0.0567(3) 0.6308(4) 0.10006(7) 0.0535(11) Uani 1 1 d . . . . .
C73 C 0.0970(2) 0.0475(4) 0.08682(6) 0.0444(9) Uani 1 1 d D U . . .
C99 C -0.4373(2) 0.3432(5) 0.18051(6) 0.0496(10) Uani 1 1 d . . . . .
H99 H -0.4755 0.3498 0.1896 0.059 Uiso 1 1 calc R . . . .
C90 C -0.1313(3) 0.6452(4) 0.10051(8) 0.0565(12) Uani 1 1 d . . . . .
H90 H -0.1577 0.6588 0.0886 0.068 Uiso 1 1 calc R . . . .
C9 C 0.3123(3) 0.0481(4) 0.23723(6) 0.0482(7) Uani 1 1 d . U . . .
H9 H 0.3276 0.0979 0.2482 0.058 Uiso 1 1 calc R . . . .
C10 C 0.3605(3) 0.0195(4) 0.22252(6) 0.0561(8) Uani 1 1 d . U . . .
H10 H 0.4082 0.0530 0.2231 0.067 Uiso 1 1 calc R . . . .
C12 C 0.2726(3) -0.1020(4) 0.20577(6) 0.0541(7) Uani 1 1 d . U . . .
H12 H 0.2584 -0.1556 0.1952 0.065 Uiso 1 1 calc R . . . .
C84 C -0.0156(3) 0.6368(5) 0.08112(8) 0.0667(14) Uani 1 1 d . . . . .
H84A H 0.0225 0.7022 0.0823 0.080 Uiso 0.362(19) 1 calc R . . A 1
H84B H -0.0491 0.6620 0.0703 0.080 Uiso 0.362(19) 1 calc R . . A 1
H84C H -0.0503 0.6434 0.0699 0.080 Uiso 0.638(19) 1 calc R . . A 2
H84D H 0.0151 0.7133 0.0812 0.080 Uiso 0.638(19) 1 calc R . . A 2
C50 C -0.3112(4) 0.3373(8) 0.03830(9) 0.0437(17) Uani 0.560(3) 1 d . . . B 1
H50A H -0.3443 0.3834 0.0470 0.052 Uiso 0.560(3) 1 calc R . . B 1
H50B H -0.3172 0.2457 0.0406 0.052 Uiso 0.560(3) 1 calc R . . B 1
O112 O 0.1267(9) 0.6252(15) 0.0874(3) 0.078(4) Uani 0.362(19) 1 d . U . A 1
C11 C 0.3398(3) -0.0577(4) 0.20686(6) 0.0575(8) Uani 1 1 d . U . . .
H11 H 0.3734 -0.0787 0.1970 0.069 Uiso 1 1 calc R . . . .
C52 C -0.4012(4) 0.3213(8) 0.01050(10) 0.0520(18) Uani 0.560(3) 1 d . U . B 1
H52 H -0.4375 0.3536 0.0200 0.062 Uiso 0.560(3) 1 calc R . . B 1
C58 C -0.3668(5) 0.1085(10) -0.00333(12) 0.0609(12) Uani 0.560(3) 1 d . U . B 1
H58 H -0.3411 0.1518 -0.0132 0.073 Uiso 0.560(3) 1 calc R . . B 1
C35 C -0.2135(6) 0.4200(10) 0.02593(12) 0.049(2) Uani 0.440(3) 1 d . U . B -2
H35A H -0.1797 0.3581 0.0203 0.059 Uiso 0.440(3) 1 calc R . . B -2
H35B H -0.1858 0.4971 0.0294 0.059 Uiso 0.440(3) 1 calc R . . B -2
C111 C 0.0906(9) 0.5325(16) 0.0820(3) 0.053(3) Uani 0.362(19) 1 d D U . A 1
C49 C -0.3364(6) 0.6485(12) -0.02301(14) 0.0598(13) Uani 0.440(3) 1 d . U . B -2
H49 H -0.3162 0.7124 -0.0148 0.072 Uiso 0.440(3) 1 calc R . . B -2
C36 C -0.2725(7) 0.4524(12) 0.01077(14) 0.063(3) Uani 0.440(3) 1 d . U . B -2
H36A H -0.3015 0.3758 0.0079 0.076 Uiso 0.440(3) 1 calc R . . B -2
H36B H -0.3051 0.5166 0.0163 0.076 Uiso 0.440(3) 1 calc R . . B -2
C44 C -0.3072(7) 0.5345(12) -0.02215(14) 0.0614(12) Uani 0.440(3) 1 d . U . B -2
C56 C -0.4030(5) -0.0814(10) 0.01071(12) 0.0632(12) Uani 0.560(3) 1 d . U . B 1
H56 H -0.4024 -0.1711 0.0108 0.076 Uiso 0.560(3) 1 calc R . . B 1
C53 C -0.4041(5) 0.1778(10) 0.01084(12) 0.0590(12) Uani 0.560(3) 1 d . U . B 1
C51 C -0.3280(4) 0.3690(8) 0.01700(10) 0.0471(18) Uani 0.560(3) 1 d . . . B 1
H51A H -0.3263 0.4617 0.0152 0.057 Uiso 0.560(3) 1 calc R . . B 1
H51B H -0.2907 0.3311 0.0086 0.057 Uiso 0.560(3) 1 calc R . . B 1
C48 C -0.3946(6) 0.6803(12) -0.03510(14) 0.0611(12) Uani 0.440(3) 1 d . U . B -2
H48 H -0.4111 0.7651 -0.0358 0.073 Uiso 0.440(3) 1 calc R . . B -2
C55 C -0.4419(5) -0.0177(10) 0.02503(13) 0.0625(12) Uani 0.560(3) 1 d . U . B 1
H55 H -0.4683 -0.0633 0.0345 0.075 Uiso 0.560(3) 1 calc R . . B 1
C54 C -0.4413(5) 0.1142(10) 0.02515(13) 0.0602(12) Uani 0.560(3) 1 d . U . B 1
H54 H -0.4663 0.1596 0.0350 0.072 Uiso 0.560(3) 1 calc R . . B 1
C46 C -0.4012(8) 0.4578(16) -0.0453(2) 0.0673(11) Uani 0.440(3) 1 d . U . B -2
H46 H -0.4256 0.3888 -0.0514 0.081 Uiso 0.440(3) 1 calc R . . B -2
C47 C -0.4280(7) 0.5876(13) -0.04606(15) 0.0655(11) Uani 0.440(3) 1 d . U . B -2
H47 H -0.4688 0.6079 -0.0541 0.079 Uiso 0.440(3) 1 calc R . . B -2
C57 C -0.3669(5) -0.0207(10) -0.00305(13) 0.0630(12) Uani 0.560(3) 1 d . U . B 1
H57 H -0.3413 -0.0668 -0.0127 0.076 Uiso 0.560(3) 1 calc R . . B 1
C39 C -0.1866(7) 0.7003(13) 0.00470(16) 0.124(3) Uani 0.440(3) 1 d . U . B -2
H39 H -0.2233 0.7052 0.0142 0.149 Uiso 0.440(3) 1 calc R . . B -2
C38 C -0.1843(7) 0.5979(11) -0.00806(18) 0.123(3) Uani 0.440(3) 1 d G U . B -2
C43 C -0.1305(8) 0.5907(10) -0.02199(17) 0.124(3) Uani 0.440(3) 1 d G U . B -2
H43 H -0.1289 0.5207 -0.0307 0.149 Uiso 0.440(3) 1 calc R . . B -2
C42 C -0.0790(7) 0.6858(13) -0.02318(16) 0.125(3) Uani 0.440(3) 1 d G U . B -2
H42 H -0.0423 0.6809 -0.0327 0.150 Uiso 0.440(3) 1 calc R . . B -2
C41 C -0.0813(7) 0.7882(11) -0.01042(18) 0.126(3) Uani 0.440(3) 1 d G U . B -2
H41 H -0.0461 0.8532 -0.0112 0.151 Uiso 0.440(3) 1 calc R . . B -2
C40 C -0.1351(8) 0.7954(10) 0.00351(16) 0.125(3) Uani 0.440(3) 1 d G U . B -2
H40 H -0.1367 0.8654 0.0122 0.150 Uiso 0.440(3) 1 calc R . . B -2
C45 C -0.3341(7) 0.4454(13) -0.03441(15) 0.0659(11) Uani 0.440(3) 1 d . U . B -2
H45 H -0.3072 0.3698 -0.0359 0.079 Uiso 0.440(3) 1 calc R . . B -2
C37 C -0.2417(7) 0.5026(11) -0.00829(13) 0.060(2) Uani 0.440(3) 1 d . U . B -2
H37 H -0.2191 0.4270 -0.0145 0.071 Uiso 0.440(3) 1 calc R . . B -2
C63 C -0.3951(3) 0.4482(8) -0.04246(8) 0.096(4) Uani 0.560(3) 1 d . U . B 1
H63 H -0.3606 0.4679 -0.0522 0.116 Uiso 0.560(3) 1 calc R . . B 1
C62 C -0.4682(3) 0.4691(7) -0.04627(7) 0.0693(11) Uani 0.560(3) 1 d G U . B 1
H62 H -0.4836 0.5031 -0.0586 0.083 Uiso 0.560(3) 1 calc R . . B 1
C61 C -0.5187(3) 0.4403(7) -0.03209(8) 0.0716(12) Uani 0.560(3) 1 d G U . B 1
H61 H -0.5686 0.4546 -0.0347 0.086 Uiso 0.560(3) 1 calc R . . B 1
C60 C -0.4961(3) 0.3907(6) -0.01410(7) 0.0704(12) Uani 0.560(3) 1 d G U . B 1
H60 H -0.5306 0.3710 -0.0044 0.084 Uiso 0.560(3) 1 calc R . . B 1
C59 C -0.4230(3) 0.3698(6) -0.01029(6) 0.0671(12) Uani 0.560(3) 1 d G U . B 1
C64 C -0.3725(2) 0.3985(8) -0.02447(8) 0.0655(11) Uani 0.560(3) 1 d G U . B 1
H64 H -0.3225 0.3843 -0.0219 0.079 Uiso 0.560(3) 1 calc R . . B 1
C75 C 0.1289(6) 0.1593(6) 0.07771(16) 0.043(2) Uani 0.638(19) 1 d D U . A 2
C80 C 0.0998(5) 0.2785(8) 0.08085(15) 0.0424(19) Uani 0.638(19) 1 d G U . A 2
H80 H 0.0572 0.2874 0.0883 0.051 Uiso 0.638(19) 1 calc R . . A 2
C79 C 0.1330(4) 0.3846(6) 0.07307(14) 0.0450(18) Uani 0.638(19) 1 d DG U . A 2
C78 C 0.1953(4) 0.3715(7) 0.06215(15) 0.057(2) Uani 0.638(19) 1 d G U . A 2
H78 H 0.2180 0.4440 0.0568 0.068 Uiso 0.638(19) 1 calc R . . A 2
C77 C 0.2244(4) 0.2523(9) 0.05902(15) 0.065(3) Uani 0.638(19) 1 d G U . A 2
H77 H 0.2669 0.2434 0.0516 0.077 Uiso 0.638(19) 1 calc R . . A 2
C76 C 0.1912(6) 0.1463(7) 0.06680(15) 0.056(2) Uani 0.638(19) 1 d G U . A 2
H76 H 0.2111 0.0648 0.0647 0.067 Uiso 0.638(19) 1 calc R . . A 2
C81 C 0.1010(5) 0.5121(9) 0.07513(19) 0.058(2) Uani 0.638(19) 1 d D U . A 2
O82 O 0.1381(4) 0.6089(8) 0.0753(3) 0.099(4) Uani 0.638(19) 1 d . U . A 2
N83 N 0.0279(6) 0.5299(13) 0.0787(2) 0.051(3) Uani 0.638(19) 1 d D U . A 2
H83 H 0.0038 0.4586 0.0795 0.061 Uiso 0.638(19) 1 calc R . . A 2
C119 C 0.0296(6) 0.5007(12) 0.23717(16) 0.075(3) Uani 0.5 1 d D . . C -1
C120 C 0.0553(5) 0.5942(11) 0.22580(16) 0.068(3) Uani 0.5 1 d D . . C -1
H12A H 0.0829 0.5577 0.2150 0.102 Uiso 0.5 1 calc R . . C -1
H12B H 0.0149 0.6437 0.2204 0.102 Uiso 0.5 1 calc R . . C -1
H12C H 0.0869 0.6492 0.2337 0.102 Uiso 0.5 1 calc R . . C -1
C116 C 0.0275(6) -0.2267(12) 0.2388(2) 0.103(4) Uani 0.5 1 d D U . D -2
N117 N 0.0558(8) -0.2916(13) 0.2296(3) 0.130(5) Uani 0.5 1 d D U . D -2
N118 N 0.0000 0.4161(8) 0.2500 0.106(3) Uani 1 2 d DS T P . .
C115 C 0.0000 -0.1385(13) 0.2500 0.156(5) Uani 1 2 d DS TU P . .
O1 O -0.422(3) 0.224(5) 0.0384(6) 0.233(13) Uani 0.2201(14) 1 d . U . B -2
O0AA O -0.006(2) 0.328(4) -0.0336(5) 0.233(13) Uani 0.2799(14) 1 d . U . B 2

loop_
_atom_site_aniso_label
_atom_site_aniso_U_11
_atom_site_aniso_U_22
_atom_site_aniso_U_33
_atom_site_aniso_U_23
_atom_site_aniso_U_13
_atom_site_aniso_U_12
O16 0.0253(11) 0.0392(13) 0.0257(11) 0.0088(9) -0.0040(8) -0.0030(10)
O24 0.0247(12) 0.0446(14) 0.0286(11) -0.0015(10) -0.0019(9) 0.0002(10)
N26 0.0322(15) 0.0272(14) 0.0241(13) -0.0008(10) -0.0058(10) -0.0002(11)
O114 0.0335(13) 0.0380(13) 0.0320(12) -0.0009(10) -0.0038(9) -0.0053(11)
N25 0.0265(14) 0.0283(14) 0.0226(12) -0.0006(10) -0.0034(10) -0.0006(11)
O102 0.0360(14) 0.0385(14) 0.0476(14) -0.0014(11) -0.0045(11) -0.0063(11)
C17 0.0272(16) 0.0273(16) 0.0200(14) 0.0011(11) -0.0005(11) 0.0045(12)
C20 0.0243(16) 0.0253(15) 0.0244(14) -0.0013(11) 0.0011(11) 0.0020(12)
N33 0.0333(16) 0.0387(16) 0.0284(14) 0.0043(12) -0.0008(11) -0.0001(13)
N103 0.0326(16) 0.0295(15) 0.0397(15) -0.0051(12) -0.0038(12) -0.0047(12)
C22 0.0264(16) 0.0262(16) 0.0242(14) 0.0000(12) -0.0014(12) -0.0021(12)
O34 0.0534(17) 0.071(2) 0.0266(12) 0.0072(12) -0.0114(11) 0.0044(15)
O94 0.0431(16) 0.0348(15) 0.0682(18) -0.0160(13) -0.0194(13) 0.0128(12)
N72 0.0398(17) 0.0423(18) 0.0412(16) -0.0085(13) -0.0022(13) 0.0001(14)
N92 0.0412(19) 0.0322(17) 0.064(2) -0.0157(15) -0.0139(16) 0.0066(14)
C19 0.0209(15) 0.0333(17) 0.0299(16) -0.0010(13) 0.0021(12) -0.0026(13)
C28 0.0333(18) 0.0256(16) 0.0249(15) 0.0002(12) -0.0011(12) 0.0026(13)
C27 0.0270(16) 0.0281(16) 0.0289(16) 0.0020(12) -0.0034(12) -0.0014(13)
C21 0.0284(16) 0.0232(15) 0.0234(14) -0.0008(11) 0.0007(12) 0.0003(12)
C29 0.0328(18) 0.0385(19) 0.0253(15) 0.0039(13) 0.0014(13) -0.0016(14)
O74 0.064(2) 0.073(2) 0.0480(17) -0.0216(16) -0.0028(14) 0.0079(17)
C18 0.0262(16) 0.0354(18) 0.0266(15) 0.0066(13) 0.0037(12) -0.0024(13)
C14 0.0331(18) 0.0296(17) 0.0258(15) -0.0013(12) -0.0055(12) -0.0007(13)
C23 0.0257(17) 0.0245(15) 0.0263(15) -0.0036(12) -0.0014(12) -0.0017(12)
C69 0.043(2) 0.0378(19) 0.0326(17) -0.0021(14) 0.0009(15) 0.0060(16)
C1 0.0323(13) 0.0350(13) 0.0243(11) 0.0024(10) 0.0009(10) 0.0059(11)
C66 0.044(2) 0.0295(18) 0.0348(17) 0.0011(14) -0.0015(15) -0.0069(15)
C65 0.042(2) 0.0206(15) 0.0382(18) -0.0021(13) -0.0024(14) -0.0035(14)
C31 0.0383(19) 0.0409(19) 0.0237(15) 0.0000(13) -0.0056(13) 0.0035(15)
C32 0.037(2) 0.042(2) 0.0270(16) 0.0047(14) 0.0006(13) 0.0017(15)
C70 0.041(2) 0.0326(18) 0.0369(18) -0.0039(14) -0.0066(15) 0.0017(15)
C15 0.0291(17) 0.0277(16) 0.0287(15) 0.0039(12) -0.0050(12) -0.0020(13)
C101 0.0323(18) 0.0341(18) 0.0325(17) -0.0007(14) -0.0098(13) -0.0009(15)
C4 0.0413(14) 0.0441(14) 0.0288(12) 0.0060(11) 0.0025(11) 0.0130(12)
C67 0.047(2) 0.0265(17) 0.0385(18) 0.0009(14) -0.0106(15) 0.0004(15)
C68 0.041(2) 0.0227(16) 0.0433(19) -0.0036(14) -0.0066(15) 0.0038(14)
C7 0.0335(18) 0.0273(17) 0.0269(15) 0.0012(12) -0.0058(13) -0.0014(13)
C30 0.0318(18) 0.046(2) 0.0316(17) 0.0033(15) -0.0056(14) -0.0030(16)
C104 0.039(2) 0.0313(19) 0.047(2) -0.0096(15) -0.0009(16) -0.0054(15)
C96 0.0323(18) 0.040(2) 0.0328(17) -0.0061(14) -0.0137(14) 0.0037(15)
N113 0.035(5) 0.038(7) 0.054(7) -0.001(5) 0.006(4) -0.008(4)
C8 0.0611(16) 0.0329(13) 0.0278(12) -0.0003(11) 0.0047(12) 0.0052(12)
C6 0.0412(13) 0.0382(13) 0.0294(12) 0.0050(11) 0.0022(11) 0.0050(12)
C87 0.042(2) 0.0277(19) 0.074(3) -0.0065(18) -0.022(2) -0.0006(16)
C95 0.0344(19) 0.042(2) 0.0404(19) -0.0114(16) -0.0158(15) 0.0095(16)
C3 0.0388(14) 0.0455(14) 0.0297(12) 0.0030(11) -0.0040(11) 0.0088(12)
C2 0.0350(13) 0.0400(13) 0.0271(12) 0.0035(11) -0.0033(10) 0.0051(11)
C100 0.042(2) 0.049(2) 0.048(2) -0.0186(18) -0.0141(17) 0.0082(18)
C88 0.046(2) 0.0254(18) 0.069(3) -0.0102(17) -0.0155(19) 0.0009(16)
C97 0.0339(19) 0.043(2) 0.0330(17) -0.0073(15) -0.0122(14) 0.0040(15)
C93 0.038(2) 0.037(2) 0.049(2) -0.0156(16) -0.0173(16) 0.0096(16)
C98 0.036(2) 0.053(2) 0.043(2) -0.0046(17) -0.0072(16) 0.0020(17)
C106 0.036(5) 0.069(5) 0.040(7) 0.001(4) -0.007(5) -0.012(4)
C105 0.032(5) 0.073(5) 0.023(6) 0.000(4) -0.016(4) -0.006(4)
C110 0.037(5) 0.087(6) 0.050(7) 0.001(5) -0.002(5) -0.005(5)
C109 0.034(5) 0.089(6) 0.054(7) 0.003(5) 0.004(5) -0.005(5)
C108 0.030(5) 0.085(6) 0.048(7) 0.009(5) -0.003(5) -0.012(4)
C107 0.029(5) 0.071(5) 0.052(7) 0.009(4) 0.000(4) -0.010(4)
C71 0.041(2) 0.040(2) 0.048(2) -0.0040(17) -0.0009(16) 0.0048(17)
C13 0.0732(17) 0.0381(14) 0.0302(12) -0.0027(11) -0.0006(13) 0.0092(13)
C91 0.042(2) 0.033(2) 0.084(3) -0.020(2) -0.016(2) -0.0004(17)
C89 0.048(2) 0.028(2) 0.095(4) -0.010(2) -0.027(2) 0.0071(17)
C5 0.0453(14) 0.0413(14) 0.0322(12) 0.0081(11) 0.0066(11) 0.0088(12)
C86 0.051(2) 0.033(2) 0.065(3) 0.0043(18) -0.013(2) -0.0050(18)
C85 0.060(3) 0.0265(19) 0.074(3) 0.0048(18) -0.015(2) -0.0012(18)
C73 0.036(2) 0.059(2) 0.0388(19) -0.0059(17) -0.0078(15) 0.0042(17)
C99 0.037(2) 0.066(3) 0.045(2) -0.015(2) -0.0051(16) 0.013(2)
C90 0.070(3) 0.028(2) 0.070(3) 0.0032(19) -0.024(2) 0.0064(19)
C9 0.0644(16) 0.0405(14) 0.0402(13) -0.0052(12) 0.0139(13) 0.0011(13)
C10 0.0734(18) 0.0477(15) 0.0481(14) -0.0044(13) 0.0211(14) 0.0031(14)
C12 0.0837(18) 0.0436(15) 0.0351(13) -0.0038(12) 0.0067(14) 0.0115(14)
C84 0.079(4) 0.047(3) 0.073(3) 0.023(2) -0.012(3) -0.013(3)
C50 0.033(4) 0.070(5) 0.028(3) -0.006(3) -0.006(2) -0.006(3)
O112 0.063(7) 0.080(6) 0.090(9) 0.014(6) -0.011(6) -0.044(5)
C11 0.0829(18) 0.0478(15) 0.0426(14) -0.0028(13) 0.0192(14) 0.0103(15)
C52 0.047(4) 0.072(4) 0.037(3) -0.013(3) -0.005(3) 0.013(3)
C58 0.057(2) 0.078(3) 0.048(2) -0.009(2) -0.0054(19) 0.003(2)
C35 0.068(6) 0.056(6) 0.023(4) 0.006(3) -0.002(4) 0.005(5)
C111 0.035(5) 0.067(5) 0.057(7) 0.014(5) -0.002(5) -0.024(4)
C49 0.070(3) 0.075(3) 0.035(2) -0.001(2) -0.009(2) 0.020(2)
C36 0.084(7) 0.075(7) 0.030(4) 0.007(4) -0.011(4) 0.006(5)
C44 0.072(3) 0.076(3) 0.036(2) -0.001(2) -0.012(2) 0.019(2)
C56 0.059(3) 0.082(3) 0.049(2) -0.007(2) -0.0053(19) 0.004(2)
C53 0.054(2) 0.077(3) 0.046(2) -0.007(2) -0.0073(19) 0.003(2)
C51 0.039(4) 0.068(5) 0.034(3) -0.005(3) -0.008(3) 0.007(3)
C48 0.070(3) 0.077(3) 0.036(2) 0.000(2) -0.009(2) 0.019(2)
C55 0.057(3) 0.081(3) 0.049(2) -0.004(2) -0.0049(19) 0.003(2)
C54 0.054(2) 0.079(3) 0.047(2) -0.005(2) -0.0072(19) 0.004(2)
C46 0.075(2) 0.085(2) 0.0423(17) -0.0019(17) -0.0143(17) 0.017(2)
C47 0.073(2) 0.083(3) 0.0401(18) 0.0002(18) -0.0122(18) 0.018(2)
C57 0.060(3) 0.079(3) 0.050(2) -0.008(2) -0.0050(19) 0.004(2)
C39 0.169(7) 0.118(6) 0.084(5) 0.017(4) -0.037(4) -0.045(5)
C38 0.167(7) 0.118(6) 0.082(5) 0.017(4) -0.037(4) -0.045(5)
C43 0.167(7) 0.119(6) 0.084(5) 0.017(4) -0.036(4) -0.045(5)
C42 0.169(7) 0.120(6) 0.086(5) 0.017(4) -0.037(4) -0.046(5)
C41 0.170(7) 0.119(6) 0.087(5) 0.016(4) -0.036(4) -0.046(5)
C40 0.170(7) 0.119(6) 0.086(5) 0.016(4) -0.037(4) -0.046(5)
C45 0.074(2) 0.082(3) 0.0415(19) -0.0017(18) -0.0143(17) 0.017(2)
C37 0.085(5) 0.063(5) 0.030(4) 0.007(3) -0.015(4) 0.011(4)
C63 0.102(6) 0.128(10) 0.058(6) -0.001(5) -0.037(4) 0.009(5)
C62 0.075(2) 0.088(3) 0.0437(18) 0.0001(18) -0.0127(17) 0.016(2)
C61 0.075(2) 0.093(3) 0.046(2) 0.001(2) -0.0130(19) 0.016(2)
C60 0.072(2) 0.093(3) 0.046(2) 0.000(2) -0.0121(19) 0.015(2)
C59 0.071(2) 0.088(3) 0.0422(19) -0.0018(19) -0.0124(18) 0.016(2)
C64 0.072(2) 0.084(3) 0.0399(18) -0.0030(18) -0.0132(17) 0.016(2)
C75 0.038(4) 0.063(4) 0.027(4) -0.010(3) -0.006(3) 0.005(3)
C80 0.038(4) 0.061(4) 0.029(4) 0.004(3) 0.004(3) -0.007(3)
C79 0.034(4) 0.055(4) 0.046(5) 0.003(3) 0.009(3) -0.002(3)
C78 0.044(4) 0.068(5) 0.060(6) 0.003(4) 0.016(4) -0.002(4)
C77 0.045(4) 0.085(6) 0.064(6) 0.002(5) 0.010(4) 0.009(4)
C76 0.042(4) 0.082(5) 0.045(5) -0.001(4) 0.002(3) 0.013(4)
C81 0.042(4) 0.062(5) 0.070(6) 0.000(4) 0.020(4) -0.014(3)
O82 0.063(4) 0.061(4) 0.175(11) 0.004(5) 0.035(6) -0.020(3)
N83 0.063(5) 0.040(5) 0.050(5) 0.012(4) -0.019(3) -0.032(3)
C119 0.063(7) 0.091(9) 0.072(7) 0.002(6) 0.010(5) -0.016(6)
C120 0.051(6) 0.076(8) 0.078(7) 0.003(6) -0.001(5) 0.009(5)
C116 0.051(6) 0.052(6) 0.205(12) 0.024(6) -0.052(6) -0.009(4)
N117 0.114(10) 0.067(7) 0.208(12) 0.035(6) -0.030(8) 0.015(6)
N118 0.102(6) 0.081(6) 0.137(8) 0.000 0.022(6) 0.000
C115 0.111(9) 0.085(7) 0.271(15) 0.000 -0.019(9) 0.000
O1 0.28(3) 0.27(3) 0.148(17) 0.080(18) -0.055(19) -0.11(2)
O0AA 0.28(3) 0.27(3) 0.148(17) 0.080(18) -0.055(19) -0.11(2)

loop_
_atom_type_symbol
_atom_type_description
_atom_type_scat_dispersion_real
_atom_type_scat_dispersion_imag
_atom_type_scat_source
C C 0.0181 0.0091 'International Tables Vol C Tables 4.2.6.8 and 6.1.1.4'
H H 0.0000 0.0000 'International Tables Vol C Tables 4.2.6.8 and 6.1.1.4'
N N 0.0311 0.0180 'International Tables Vol C Tables 4.2.6.8 and 6.1.1.4'
O O 0.0492 0.0322 'International Tables Vol C Tables 4.2.6.8 and 6.1.1.4'

loop_
_geom_angle_atom_site_label_1
_geom_angle_atom_site_label_2
_geom_angle_atom_site_label_3
_geom_angle
C17 O16 C15 117.6(2)
C27 N26 N25 114.5(3)
H11A O114 H11B 109.5
N26 N25 H25 121.0
C23 N25 N26 118.0(3)
C23 N25 H25 121.0
O16 C17 C22 124.5(3)
O16 C17 C18 115.5(3)
C18 C17 C22 120.1(3)
C19 C20 C23 117.8(3)
C21 C20 C19 119.1(3)
C21 C20 C23 123.1(3)
C32 N33 C28 118.2(3)
C101 N103 H103 119.2
C101 N103 C104 121.5(3)
C104 N103 H103 119.2
C17 C22 H22 120.3
C21 C22 C17 119.3(3)
C21 C22 H22 120.3
C50 O34 C31 122.5(4)
C35 O34 C31 127.6(5)
C71 N72 H72 118.7
C73 N72 H72 118.7
C73 N72 C71 122.7(3)
C93 N92 H92 118.1
C93 N92 C91 123.8(3)
C91 N92 H92 118.1
C20 C19 H19 119.8
C18 C19 C20 120.5(3)
C18 C19 H19 119.8
N33 C28 C27 115.2(3)
N33 C28 C29 122.3(3)
C29 C28 C27 122.5(3)
N26 C27 C28 120.0(3)
N26 C27 H27 120.0
C28 C27 H27 120.0
C20 C21 C22 120.9(3)
C20 C21 H21 119.6
C22 C21 H21 119.6
C28 C29 H29 120.2
C30 C29 C28 119.7(3)
C30 C29 H29 120.2
C17 C18 H18 119.9
C19 C18 C17 120.2(3)
C19 C18 H18 119.9
H14A C14 H14B 107.8
C15 C14 H14A 109.0
C15 C14 H14B 109.0
C15 C14 C7 112.9(3)
C7 C14 H14A 109.0
C7 C14 H14B 109.0
O24 C23 N25 122.6(3)
O24 C23 C20 121.4(3)
N25 C23 C20 116.0(3)
C70 C69 H69 119.7
C70 C69 C68 120.6(3)
C68 C69 H69 119.7
C6 C1 C7 119.9(3)
C2 C1 C7 122.4(3)
C2 C1 C6 117.7(3)
C65 C66 H66 119.9
C65 C66 C67 120.3(3)
C67 C66 H66 119.9
C66 C65 C70 119.2(4)
C66 C65 C104 119.4(3)
C70 C65 C104 121.4(3)
O34 C31 C32 119.5(3)
O34 C31 C30 121.5(3)
C30 C31 C32 119.0(3)
N33 C32 C31 122.6(3)
N33 C32 H32 118.7
C31 C32 H32 118.7
C69 C70 H70 119.7
C65 C70 C69 120.5(3)
C65 C70 H70 119.7
O16 C15 C14 106.8(3)
O16 C15 H15A 110.4
O16 C15 H15B 110.4
C14 C15 H15A 110.4
C14 C15 H15B 110.4
H15A C15 H15B 108.6
O102 C101 N103 122.8(3)
O102 C101 C97 120.9(3)
N103 C101 C97 116.3(3)
C3 C4 H4 120.4
C3 C4 C5 119.2(3)
C5 C4 H4 120.4
C66 C67 H67 119.6
C66 C67 C68 120.9(3)
C68 C67 H67 119.6
C69 C68 C67 118.5(4)
C69 C68 C71 121.5(3)
C67 C68 C71 120.0(3)
C14 C7 H7 106.8
C1 C7 C14 113.0(3)
C1 C7 H7 106.8
C8 C7 C14 110.9(3)
C8 C7 C1 112.0(3)
C8 C7 H7 106.8
C29 C30 C31 118.1(3)
C29 C30 H30 121.0
C31 C30 H30 121.0
N103 C104 C65 110.3(3)
N103 C104 H10A 109.6
N103 C104 H10B 109.6
C65 C104 H10A 109.6
C65 C104 H10B 109.6
H10A C104 H10B 108.1
C95 C96 H96 119.4
C97 C96 H96 119.4
C97 C96 C95 121.1(4)
C84 N113 H113 130.1
C111 N113 H113 130.1
C111 N113 C84 99.7(17)
C13 C8 C7 121.0(4)
C9 C8 C7 120.6(3)
C9 C8 C13 118.4(4)
C1 C6 H6 119.2
C1 C6 C5 121.5(4)
C5 C6 H6 119.2
C88 C87 H87 119.7
C86 C87 H87 119.7
C86 C87 C88 120.6(4)
C96 C95 C100 119.6(4)
C96 C95 C93 121.2(4)
C100 C95 C93 119.1(3)
C4 C3 H3 119.6
C4 C3 C2 120.9(4)
C2 C3 H3 119.6
C1 C2 C3 120.8(4)
C1 C2 H2 119.6
C3 C2 H2 119.6
C95 C100 H100 120.0
C99 C100 C95 120.0(4)
C99 C100 H100 120.0
C87 C88 C91 119.8(4)
C89 C88 C87 118.0(5)
C89 C88 C91 122.1(4)
C96 C97 C101 121.6(3)
C96 C97 C98 119.1(4)
C98 C97 C101 119.4(4)
O94 C93 N92 122.7(4)
O94 C93 C95 122.5(4)
N92 C93 C95 114.8(3)
C97 C98 H98 120.2
C97 C98 C99 119.7(4)
C99 C98 H98 120.2
C105 C106 H106 120.0
C105 C106 C107 120.0
C107 C106 H106 120.0
C106 C105 C110 120.0
C106 C105 C73 122.6(11)
C110 C105 C73 117.4(11)
C105 C110 H110 120.0
C109 C110 C105 120.0
C109 C110 H110 120.0
C110 C109 H109 120.0
C110 C109 C108 120.0
C108 C109 H109 120.0
C109 C108 H108 120.0
C109 C108 C107 120.0
C107 C108 H108 120.0
C106 C107 C111 124.7(10)
C108 C107 C106 120.0
C108 C107 C111 115.3(10)
N72 C71 C68 113.8(3)
N72 C71 H71A 108.8
N72 C71 H71B 108.8
C68 C71 H71A 108.8
C68 C71 H71B 108.8
H71A C71 H71B 107.7
C8 C13 H13 119.5
C8 C13 C12 121.0(5)
C12 C13 H13 119.5
N92 C91 C88 114.3(3)
N92 C91 H91A 108.7
N92 C91 H91B 108.7
C88 C91 H91A 108.7
C88 C91 H91B 108.7
H91A C91 H91B 107.6
C88 C89 H89 119.5
C90 C89 C88 120.9(4)
C90 C89 H89 119.5
C4 C5 C6 119.9(4)
C4 C5 H5 120.1
C6 C5 H5 120.1
C87 C86 H86 119.2
C87 C86 C85 121.6(4)
C85 C86 H86 119.2
C86 C85 C84 120.1(4)
C90 C85 C86 117.8(5)
C90 C85 C84 122.0(4)
N72 C73 C105 108.3(8)
N72 C73 C75 119.2(5)
O74 C73 N72 122.9(4)
O74 C73 C105 128.8(8)
O74 C73 C75 117.9(5)
C100 C99 C98 120.5(4)
C100 C99 H99 119.8
C98 C99 H99 119.8
C89 C90 C85 121.0(4)
C89 C90 H90 119.5
C85 C90 H90 119.5
C8 C9 H9 120.0
C8 C9 C10 119.9(4)
C10 C9 H9 120.0
C9 C10 H10 119.7
C9 C10 C11 120.6(5)
C11 C10 H10 119.7
C13 C12 H12 119.8
C11 C12 C13 120.4(4)
C11 C12 H12 119.8
N113 C84 H84A 109.2
N113 C84 H84B 109.2
C85 C84 N113 112.2(10)
C85 C84 H84A 109.2
C85 C84 H84B 109.2
C85 C84 H84C 109.3
C85 C84 H84D 109.3
H84A C84 H84B 107.9
H84C C84 H84D 108.0
N83 C84 C85 111.6(7)
N83 C84 H84C 109.3
N83 C84 H84D 109.3
O34 C50 H50A 110.2
O34 C50 H50B 110.2
O34 C50 C51 107.6(6)
H50A C50 H50B 108.5
C51 C50 H50A 110.2
C51 C50 H50B 110.2
C10 C11 H11 120.2
C12 C11 C10 119.6(4)
C12 C11 H11 120.2
C53 C52 H52 107.9
C53 C52 C59 109.6(6)
C51 C52 H52 107.9
C51 C52 C53 111.3(7)
C51 C52 C59 112.0(7)
C59 C52 H52 107.9
C53 C58 H58 119.6
C57 C58 H58 119.6
C57 C58 C53 120.8(9)
O34 C35 H35A 109.6
O34 C35 H35B 109.6
O34 C35 C36 110.4(9)
H35A C35 H35B 108.1
C36 C35 H35A 109.6
C36 C35 H35B 109.6
N113 C111 C107 100.2(17)
O112 C111 N113 137.3(19)
O112 C111 C107 122.3(14)
C44 C49 H49 117.9
C44 C49 C48 124.1(11)
C48 C49 H49 117.9
C35 C36 H36A 109.1
C35 C36 H36B 109.1
H36A C36 H36B 107.9
C37 C36 C35 112.4(10)
C37 C36 H36A 109.1
C37 C36 H36B 109.1
C49 C44 C45 117.7(10)
C49 C44 C37 122.5(11)
C45 C44 C37 119.8(11)
C55 C56 H56 118.9
C57 C56 H56 118.9
C57 C56 C55 122.1(10)
C58 C53 C52 119.6(8)
C54 C53 C52 121.1(8)
C54 C53 C58 119.3(10)
C50 C51 H51A 109.2
C50 C51 H51B 109.2
C52 C51 C50 112.1(6)
C52 C51 H51A 109.2
C52 C51 H51B 109.2
H51A C51 H51B 107.9
C49 C48 H48 120.5
C47 C48 C49 119.1(11)
C47 C48 H48 120.5
C56 C55 H55 120.6
C56 C55 C54 118.9(10)
C54 C55 H55 120.6
C53 C54 C55 119.2(9)
C53 C54 H54 120.4
C55 C54 H54 120.4
C47 C46 H46 123.5
C45 C46 H46 123.5
C45 C46 C47 113.0(14)
C48 C47 C46 120.3(11)
C48 C47 H47 119.8
C46 C47 H47 119.8
C58 C57 H57 120.2
C56 C57 C58 119.7(9)
C56 C57 H57 120.2
C38 C39 H39 120.0
C38 C39 C40 120.0
C40 C39 H39 120.0
C39 C38 C43 120.0
C39 C38 C37 120.9(10)
C43 C38 C37 118.9(10)
C38 C43 H43 120.0
C42 C43 C38 120.0
C42 C43 H43 120.0
C43 C42 H42 120.0
C43 C42 C41 120.0
C41 C42 H42 120.0
C42 C41 H41 120.0
C42 C41 C40 120.0
C40 C41 H41 120.0
C39 C40 H40 120.0
C41 C40 C39 120.0
C41 C40 H40 120.0
C44 C45 C46 124.1(12)
C44 C45 H45 118.0
C46 C45 H45 118.0
C36 C37 C44 107.0(10)
C36 C37 H37 104.2
C44 C37 H37 104.2
C38 C37 C36 120.9(9)
C38 C37 C44 114.3(10)
C38 C37 H37 104.2
C62 C63 H63 120.0
C62 C63 C64 120.0
C64 C63 H63 120.0
C63 C62 H62 120.0
C63 C62 C61 120.0
C61 C62 H62 120.0
C62 C61 H61 120.0
C60 C61 C62 120.0
C60 C61 H61 120.0
C61 C60 H60 120.0
C59 C60 C61 120.0
C59 C60 H60 120.0
C60 C59 C52 117.2(5)
C60 C59 C64 120.0
C64 C59 C52 122.7(5)
C63 C64 H64 120.0
C59 C64 C63 120.0
C59 C64 H64 120.0
C80 C75 C73 120.5(6)
C80 C75 C76 120.0
C76 C75 C73 119.4(6)
C75 C80 H80 120.0
C79 C80 C75 120.0
C79 C80 H80 120.0
C80 C79 C78 120.0
C80 C79 C81 121.4(5)
C78 C79 C81 118.5(5)
C79 C78 H78 120.0
C77 C78 C79 120.0
C77 C78 H78 120.0
C78 C77 H77 120.0
C76 C77 C78 120.0
C76 C77 H77 120.0
C75 C76 H76 120.0
C77 C76 C75 120.0
C77 C76 H76 120.0
O82 C81 C79 122.4(8)
O82 C81 N83 115.4(10)
N83 C81 C79 122.1(10)
C84 N83 H83 113.1
C81 N83 C84 133.9(11)
C81 N83 H83 113.1
C120 C119 N118 173.5(13)
C119 C120 H12A 109.5
C119 C120 H12B 109.5
C119 C120 H12C 109.5
H12A C120 H12B 109.5
H12A C120 H12C 109.5
H12B C120 H12C 109.5
N117 C116 C115 173.0(15)

loop_
_geom_bond_atom_site_label_1
_geom_bond_atom_site_label_2
_geom_bond_distance
O16 C17 1.367(4)
O16 C15 1.444(4)
O24 C23 1.239(4)
N26 N25 1.383(4)
N26 C27 1.282(4)
O114 H11A 0.8487
O114 H11B 0.8503
N25 H25 0.8800
N25 C23 1.349(4)
O102 C101 1.233(4)
C17 C22 1.395(4)
C17 C18 1.391(5)
C20 C19 1.400(4)
C20 C21 1.389(4)
C20 C23 1.491(4)
N33 C28 1.343(4)
N33 C32 1.333(4)
N103 H103 0.8800
N103 C101 1.330(5)
N103 C104 1.456(5)
C22 H22 0.9500
C22 C21 1.389(4)
O34 C31 1.358(4)
O34 C50 1.339(7)
O34 C35 1.337(9)
O94 C93 1.236(5)
N72 H72 0.8800
N72 C71 1.453(5)
N72 C73 1.348(5)
N92 H92 0.8800
N92 C93 1.346(5)
N92 C91 1.453(5)
C19 H19 0.9500
C19 C18 1.376(5)
C28 C27 1.467(4)
C28 C29 1.382(5)
C27 H27 0.9500
C21 H21 0.9500
C29 H29 0.9500
C29 C30 1.379(5)
O74 C73 1.237(5)
C18 H18 0.9500
C14 H14A 0.9900
C14 H14B 0.9900
C14 C15 1.519(4)
C14 C7 1.533(5)
C69 H69 0.9500
C69 C70 1.388(5)
C69 C68 1.392(5)
C1 C7 1.524(4)
C1 C6 1.389(5)
C1 C2 1.388(5)
C66 H66 0.9500
C66 C65 1.386(5)
C66 C67 1.388(6)
C65 C70 1.388(5)
C65 C104 1.505(5)
C31 C32 1.390(5)
C31 C30 1.389(5)
C32 H32 0.9500
C70 H70 0.9500
C15 H15A 0.9900
C15 H15B 0.9900
C101 C97 1.503(5)
C4 H4 0.9500
C4 C3 1.378(6)
C4 C5 1.382(6)
C67 H67 0.9500
C67 C68 1.392(5)
C68 C71 1.504(5)
C7 H7 1.0000
C7 C8 1.518(5)
C30 H30 0.9500
C104 H10A 0.9900
C104 H10B 0.9900
C96 H96 0.9500
C96 C95 1.388(5)
C96 C97 1.385(5)
N113 H113 0.8800
N113 C84 1.56(2)
N113 C111 1.389(14)
C8 C13 1.388(5)
C8 C9 1.371(6)
C6 H6 0.9500
C6 C5 1.394(5)
C87 H87 0.9500
C87 C88 1.395(6)
C87 C86 1.370(7)
C95 C100 1.388(6)
C95 C93 1.491(6)
C3 H3 0.9500
C3 C2 1.391(5)
C2 H2 0.9500
C100 H100 0.9500
C100 C99 1.377(7)
C88 C91 1.500(7)
C88 C89 1.395(6)
C97 C98 1.397(6)
C98 H98 0.9500
C98 C99 1.399(6)
C106 H106 0.9500
C106 C105 1.3900
C106 C107 1.3900
C105 C110 1.3900
C105 C73 1.534(10)
C110 H110 0.9500
C110 C109 1.3900
C109 H109 0.9500
C109 C108 1.3900
C108 H108 0.9500
C108 C107 1.3900
C107 C111 1.526(13)
C71 H71A 0.9900
C71 H71B 0.9900
C13 H13 0.9500
C13 C12 1.393(6)
C91 H91A 0.9900
C91 H91B 0.9900
C89 H89 0.9500
C89 C90 1.378(7)
C5 H5 0.9500
C86 H86 0.9500
C86 C85 1.392(6)
C85 C90 1.390(7)
C85 C84 1.511(7)
C73 C75 1.466(7)
C99 H99 0.9500
C90 H90 0.9500
C9 H9 0.9500
C9 C10 1.387(6)
C10 H10 0.9500
C10 C11 1.392(7)
C12 H12 0.9500
C12 C11 1.330(7)
C84 H84A 0.9900
C84 H84B 0.9900
C84 H84C 0.9900
C84 H84D 0.9900
C84 N83 1.401(15)
C50 H50A 0.9900
C50 H50B 0.9900
C50 C51 1.515(9)
O112 C111 1.238(19)
C11 H11 0.9500
C52 H52 1.0000
C52 C53 1.521(13)
C52 C51 1.503(11)
C52 C59 1.551(8)
C58 H58 0.9500
C58 C53 1.404(12)
C58 C57 1.369(14)
C35 H35A 0.9900
C35 H35B 0.9900
C35 C36 1.526(13)
C49 H49 0.9500
C49 C44 1.323(16)
C49 C48 1.384(14)
C36 H36A 0.9900
C36 H36B 0.9900
C36 C37 1.522(14)
C44 C45 1.349(17)
C44 C37 1.558(14)
C56 H56 0.9500
C56 C55 1.397(13)
C56 C57 1.326(13)
C53 C54 1.380(13)
C51 H51A 0.9900
C51 H51B 0.9900
C48 H48 0.9500
C48 C47 1.374(17)
C55 H55 0.9500
C55 C54 1.397(14)
C54 H54 0.9500
C46 H46 0.9500
C46 C47 1.46(2)
C46 C45 1.441(18)
C47 H47 0.9500
C57 H57 0.9500
C39 H39 0.9500
C39 C38 1.3900
C39 C40 1.3900
C38 C43 1.3900
C38 C37 1.466(15)
C43 H43 0.9500
C43 C42 1.3900
C42 H42 0.9500
C42 C41 1.3900
C41 H41 0.9500
C41 C40 1.3900
C40 H40 0.9500
C45 H45 0.9500
C37 H37 1.0000
C63 H63 0.9500
C63 C62 1.3900
C63 C64 1.3900
C62 H62 0.9500
C62 C61 1.3900
C61 H61 0.9500
C61 C60 1.3900
C60 H60 0.9500
C60 C59 1.3900
C59 C64 1.3900
C64 H64 0.9500
C75 C80 1.3900
C75 C76 1.3900
C80 H80 0.9500
C80 C79 1.3900
C79 C78 1.3900
C79 C81 1.482(9)
C78 H78 0.9500
C78 C77 1.3900
C77 H77 0.9500
C77 C76 1.3900
C76 H76 0.9500
C81 O82 1.233(11)
C81 N83 1.392(11)
N83 H83 0.8800
C119 C120 1.350(12)
C119 N118 1.372(10)
C120 H12A 0.9800
C120 H12B 0.9800
C120 H12C 0.9800
C116 N117 1.073(15)
C116 C115 1.315(13)

loop_
_geom_torsion_atom_site_label_1
_geom_torsion_atom_site_label_2
_geom_torsion_atom_site_label_3
_geom_torsion_atom_site_label_4
_geom_torsion
O16 C17 C22 C21 -179.6(3)
O16 C17 C18 C19 179.0(3)
N26 N25 C23 O24 -2.3(5)
N26 N25 C23 C20 177.5(3)
N25 N26 C27 C28 178.8(3)
O102 C101 C97 C96 -158.5(3)
O102 C101 C97 C98 21.4(5)
C17 O16 C15 C14 -178.8(3)
C17 C22 C21 C20 0.9(5)
C20 C19 C18 C17 0.6(5)
N33 C28 C27 N26 171.9(3)
N33 C28 C29 C30 -3.2(5)
N103 C101 C97 C96 20.6(5)
N103 C101 C97 C98 -159.6(3)
C22 C17 C18 C19 0.1(5)
O34 C31 C32 N33 178.9(3)
O34 C31 C30 C29 -178.7(4)
O34 C50 C51 C52 173.8(6)
O34 C35 C36 C37 -177.6(9)
N72 C73 C75 C80 -37.8(9)
N72 C73 C75 C76 138.5(5)
C19 C20 C21 C22 -0.2(5)
C19 C20 C23 O24 30.5(4)
C19 C20 C23 N25 -149.3(3)
C28 N33 C32 C31 -1.3(5)
C28 C29 C30 C31 0.8(6)
C27 N26 N25 C23 -175.6(3)
C27 C28 C29 C30 178.5(3)
C21 C20 C19 C18 -0.5(5)
C21 C20 C23 O24 -145.6(3)
C21 C20 C23 N25 34.6(4)
C29 C28 C27 N26 -9.7(5)
O74 C73 C75 C80 142.2(5)
O74 C73 C75 C76 -41.5(8)
C18 C17 C22 C21 -0.9(5)
C14 C7 C8 C13 -112.9(4)
C14 C7 C8 C9 65.0(4)
C23 C20 C19 C18 -176.8(3)
C23 C20 C21 C22 175.8(3)
C69 C68 C71 N72 57.6(5)
C1 C7 C8 C13 119.9(4)
C1 C7 C8 C9 -62.2(5)
C1 C6 C5 C4 -0.2(5)
C66 C65 C70 C69 0.8(5)
C66 C65 C104 N103 68.9(4)
C66 C67 C68 C69 1.3(5)
C66 C67 C68 C71 -176.6(3)
C65 C66 C67 C68 -0.3(5)
C31 O34 C50 C51 -176.3(5)
C31 O34 C35 C36 -169.1(7)
C32 N33 C28 C27 -178.1(3)
C32 N33 C28 C29 3.4(5)
C32 C31 C30 C29 1.3(6)
C70 C69 C68 C67 -1.3(5)
C70 C69 C68 C71 176.6(3)
C70 C65 C104 N103 -112.1(4)
C15 O16 C17 C22 -3.9(4)
C15 O16 C17 C18 177.3(3)
C15 C14 C7 C1 -171.7(3)
C15 C14 C7 C8 61.6(4)
C101 N103 C104 C65 -171.5(3)
C101 C97 C98 C99 -179.5(3)
C4 C3 C2 C1 -0.2(5)
C67 C66 C65 C70 -0.8(5)
C67 C66 C65 C104 178.3(3)
C67 C68 C71 N72 -124.6(4)
C68 C69 C70 C65 0.2(6)
C7 C14 C15 O16 63.7(4)
C7 C1 C6 C5 177.6(3)
C7 C1 C2 C3 -177.4(3)
C7 C8 C13 C12 179.1(4)
C7 C8 C9 C10 -176.6(4)
C30 C31 C32 N33 -1.0(6)
C104 N103 C101 O102 4.0(5)
C104 N103 C101 C97 -175.0(3)
C104 C65 C70 C69 -178.2(3)
C96 C95 C100 C99 2.8(5)
C96 C95 C93 O94 149.0(4)
C96 C95 C93 N92 -33.7(5)
C96 C97 C98 C99 0.4(5)
C8 C13 C12 C11 -2.2(7)
C8 C9 C10 C11 -2.8(7)
C6 C1 C7 C14 141.6(3)
C6 C1 C7 C8 -92.3(4)
C6 C1 C2 C3 0.4(5)
C87 C88 C91 N92 -121.3(4)
C87 C88 C89 C90 -0.7(6)
C87 C86 C85 C90 -2.0(6)
C87 C86 C85 C84 179.7(4)
C95 C96 C97 C101 -178.8(3)
C95 C96 C97 C98 1.3(5)
C95 C100 C99 C98 -1.1(6)
C3 C4 C5 C6 0.4(5)
C2 C1 C7 C14 -40.7(4)
C2 C1 C7 C8 85.4(4)
C2 C1 C6 C5 -0.2(5)
C100 C95 C93 O94 -33.9(5)
C100 C95 C93 N92 143.4(4)
C88 C87 C86 C85 0.5(6)
C88 C89 C90 C85 -0.8(6)
C97 C96 C95 C100 -2.9(5)
C97 C96 C95 C93 174.1(3)
C97 C98 C99 C100 -0.5(6)
C93 N92 C91 C88 -117.5(4)
C93 C95 C100 C99 -174.3(3)
C106 C105 C110 C109 0.0
C106 C105 C73 N72 -44.4(12)
C106 C105 C73 O74 137.2(8)
C106 C107 C111 N113 -46.6(19)
C106 C107 C111 O112 137.5(14)
C105 C106 C107 C108 0.0
C105 C106 C107 C111 178.8(13)
C105 C110 C109 C108 0.0
C110 C105 C73 N72 137.8(8)
C110 C105 C73 O74 -40.7(15)
C110 C109 C108 C107 0.0
C109 C108 C107 C106 0.0
C109 C108 C107 C111 -179.0(12)
C108 C107 C111 N113 132.3(16)
C108 C107 C111 O112 -43.6(19)
C107 C106 C105 C110 0.0
C107 C106 C105 C73 -177.8(16)
C71 N72 C73 O74 2.7(6)
C71 N72 C73 C105 -175.9(9)
C71 N72 C73 C75 -177.3(6)
C13 C8 C9 C10 1.3(6)
C13 C12 C11 C10 0.8(7)
C91 N92 C93 O94 2.5(6)
C91 N92 C93 C95 -174.8(4)
C91 C88 C89 C90 176.4(4)
C89 C88 C91 N92 61.7(5)
C5 C4 C3 C2 -0.2(5)
C86 C87 C88 C91 -176.3(4)
C86 C87 C88 C89 0.9(6)
C86 C85 C90 C89 2.2(6)
C86 C85 C84 N113 63.8(9)
C86 C85 C84 N83 51.6(7)
C85 C84 N83 C81 -126.0(16)
C73 N72 C71 C68 -113.1(4)
C73 C105 C110 C109 177.9(15)
C73 C75 C80 C79 176.3(9)
C73 C75 C76 C77 -176.3(9)
C90 C85 C84 N113 -114.4(8)
C90 C85 C84 N83 -126.6(6)
C9 C8 C13 C12 1.1(6)
C9 C10 C11 C12 1.7(7)
C84 N113 C111 C107 174.5(13)
C84 N113 C111 O112 -11(3)
C84 C85 C90 C89 -179.6(4)
C50 O34 C31 C32 168.0(5)
C50 O34 C31 C30 -12.1(7)
C52 C53 C54 C55 -179.3(7)
C52 C59 C64 C63 -176.4(7)
C58 C53 C54 C55 -0.9(12)
C35 O34 C31 C32 -6.8(8)
C35 O34 C31 C30 173.1(7)
C35 C36 C37 C44 -178.7(10)
C35 C36 C37 C38 -45.4(16)
C111 N113 C84 C85 -101.1(16)
C49 C44 C45 C46 -13(2)
C49 C44 C37 C36 92.8(14)
C49 C44 C37 C38 -43.9(16)
C49 C48 C47 C46 -1.7(18)
C44 C49 C48 C47 4.6(19)
C56 C55 C54 C53 1.8(13)
C53 C52 C51 C50 -65.0(8)
C53 C52 C59 C60 88.2(7)
C53 C52 C59 C64 -95.3(7)
C53 C58 C57 C56 0.3(13)
C51 C52 C53 C58 -71.8(9)
C51 C52 C53 C54 106.6(9)
C51 C52 C59 C60 -147.8(5)
C51 C52 C59 C64 28.8(8)
C48 C49 C44 C45 2.7(19)
C48 C49 C44 C37 -179.9(11)
C55 C56 C57 C58 0.6(14)
C47 C46 C45 C44 15(2)
C57 C58 C53 C52 178.3(8)
C57 C58 C53 C54 -0.1(13)
C57 C56 C55 C54 -1.6(13)
C39 C38 C43 C42 0.0
C39 C38 C37 C36 -42.8(14)
C39 C38 C37 C44 87.4(11)
C38 C39 C40 C41 0.0
C38 C43 C42 C41 0.0
C43 C38 C37 C36 142.8(10)
C43 C38 C37 C44 -87.0(12)
C43 C42 C41 C40 0.0
C42 C41 C40 C39 0.0
C40 C39 C38 C43 0.0
C40 C39 C38 C37 -174.3(11)
C45 C44 C37 C36 -89.8(13)
C45 C44 C37 C38 133.4(13)
C45 C46 C47 C48 -7.3(18)
C37 C44 C45 C46 169.2(12)
C37 C38 C43 C42 174.4(11)
C63 C62 C61 C60 0.0
C62 C63 C64 C59 0.0
C62 C61 C60 C59 0.0
C61 C60 C59 C52 176.6(6)
C61 C60 C59 C64 0.0
C60 C59 C64 C63 0.0
C59 C52 C53 C58 52.7(10)
C59 C52 C53 C54 -129.0(8)
C59 C52 C51 C50 171.9(6)
C64 C63 C62 C61 0.0
C75 C80 C79 C78 0.0
C75 C80 C79 C81 176.3(8)
C80 C75 C76 C77 0.0
C80 C79 C78 C77 0.0
C80 C79 C81 O82 152.4(10)
C80 C79 C81 N83 -22.0(15)
C79 C78 C77 C76 0.0
C79 C81 N83 C84 -180(100)
C78 C79 C81 O82 -31.2(13)
C78 C79 C81 N83 154.3(11)
C78 C77 C76 C75 0.0
C76 C75 C80 C79 0.0
C81 C79 C78 C77 -176.4(8)
O82 C81 N83 C84 5(2)

loop_
_smtbx_masks_void_nr
_smtbx_masks_void_average_x
_smtbx_masks_void_average_y
_smtbx_masks_void_average_z
_smtbx_masks_void_volume
_smtbx_masks_void_count_electrons
1 -0.063 0.315 0.693 8.1 0.2
2 0.063 0.315 0.807 8.1 0.2
3 -0.063 0.685 0.193 8.1 0.2
4 0.063 0.685 0.307 8.1 0.2
5 0.438 0.185 0.193 8.1 0.2
6 0.438 0.815 0.693 8.1 0.2
7 0.563 0.185 0.307 8.1 0.2
8 0.563 0.815 0.807 8.1 0.2
